data_2231368
loop_
_publ_author_name
'Shan, Shang'
'Huang, Yan-Lan'
'Guo, Han-Qi'
'Li, Deng-Feng'
'Sun, Jian'

_publ_section_title
;
 Benzyl 3-[(<i>E</i>)-2-nitrobenzylidene]dithiocarbazate
;
_journal_coeditor_code XU5268
_journal_issue 8
_journal_name_full 'Acta Crystallographica Section E'
_journal_page_first o2107
_journal_paper_doi 10.1107/S1600536811028686
_journal_volume 67
_journal_year 2011
_chemical_formula_iupac 'C15 H13 N3 O2 S2'
_chemical_formula_moiety 'C15 H13 N3 O2 S2'
_chemical_formula_sum 'C15 H13 N3 O2 S2'
_chemical_formula_weight 331.40
_chemical_name_systematic
;
Benzyl 3-[(<i>E</i>)-2-nitrobenzylidene]dithiocarbazate
;
_space_group_IT_number 14
_symmetry_cell_setting monoclinic
_symmetry_space_group_name_Hall '-P 2ybc'
_symmetry_space_group_name_H-M 'P 1 21/c 1'
_atom_sites_solution_hydrogens geom
_atom_sites_solution_primary direct
_atom_sites_solution_secondary difmap
_audit_creation_method SHELXL-97
_cell_angle_alpha 90.00
_cell_angle_beta 94.070(4)
_cell_angle_gamma 90.00
_cell_formula_units_Z 4
_cell_length_a 4.673(2)
_cell_length_b 28.498(6)
_cell_length_c 11.735(5)
_cell_measurement_reflns_used 2814
_cell_measurement_temperature 294(2)
_cell_measurement_theta_max 25.2
_cell_measurement_theta_min 2.7
_cell_volume 1558.8(10)
_computing_cell_refinement 'PROCESS-AUTO (Rigaku, 1998)'
_computing_data_collection 'PROCESS-AUTO (Rigaku, 1998)'
_computing_data_reduction 'CrystalStructure (Rigaku/MSC, 2002)'
_computing_molecular_graphics 'ORTEP-3 for Windows (Farrugia, 1997)'
_computing_publication_material 'WinGX (Farrugia, 1999)'
_computing_structure_refinement 'SHELXL97 (Sheldrick, 2008)'
_computing_structure_solution 'SIR92 (Altomare <i>et al.</i>, 1993)'
_diffrn_ambient_temperature 294(2)
_diffrn_detector_area_resol_mean 10.0
_diffrn_measured_fraction_theta_full 0.999
_diffrn_measured_fraction_theta_max 0.999
_diffrn_measurement_device_type 'Rigaku R-AXIS RAPID IP'
_diffrn_measurement_method \w
_diffrn_radiation_monochromator graphite
_diffrn_radiation_source 'fine-focus sealed tube'
_diffrn_radiation_type MoK\a
_diffrn_radiation_wavelength 0.71073
_diffrn_reflns_av_R_equivalents 0.0411
_diffrn_reflns_av_sigmaI/netI 0.0525
_diffrn_reflns_limit_h_max 5
_diffrn_reflns_limit_h_min -5
_diffrn_reflns_limit_k_max 33
_diffrn_reflns_limit_k_min -34
_diffrn_reflns_limit_l_max 14
_diffrn_reflns_limit_l_min -10
_diffrn_reflns_number 6957
_diffrn_reflns_theta_full 25.20
_diffrn_reflns_theta_max 25.20
_diffrn_reflns_theta_min 2.76
_exptl_absorpt_coefficient_mu 0.351
_exptl_absorpt_correction_T_max 0.94
_exptl_absorpt_correction_T_min 0.87
_exptl_absorpt_correction_type multi-scan
_exptl_absorpt_process_details '(ABSCOR; Higashi, 1995)'
_exptl_crystal_colour yellow
_exptl_crystal_density_diffrn 1.412
_exptl_crystal_density_method 'not measured'
_exptl_crystal_description needle
_exptl_crystal_F_000 688
_exptl_crystal_size_max 0.38
_exptl_crystal_size_mid 0.25
_exptl_crystal_size_min 0.23
_refine_diff_density_max 0.631
_refine_diff_density_min -0.474
_refine_ls_extinction_method none
_refine_ls_goodness_of_fit_ref 1.050
_refine_ls_hydrogen_treatment constr
_refine_ls_matrix_type full
_refine_ls_number_parameters 199
_refine_ls_number_reflns 2814
_refine_ls_number_restraints 0
_refine_ls_restrained_S_all 1.050
_refine_ls_R_factor_all 0.0888
_refine_ls_R_factor_gt 0.0551
_refine_ls_shift/su_max 0.001
_refine_ls_shift/su_mean 0.000
_refine_ls_structure_factor_coef Fsqd
_refine_ls_weighting_details 'calc w=1/[\s^2^(Fo^2^)+(0.0677P)^2^+0.3832P] where P=(Fo^2^+2Fc^2^)/3'
_refine_ls_weighting_scheme calc
_refine_ls_wR_factor_gt 0.1318
_refine_ls_wR_factor_ref 0.1469
_reflns_number_gt 1925
_reflns_number_total 2814
_reflns_threshold_expression >2sigma(I)
_cod_data_source_file xu5268.cif
_cod_data_source_block I
_cod_original_sg_symbol_H-M 'P 21/c'
_cod_database_code 2231368
_cod_database_fobs_code 2231368

loop_
_symmetry_equiv_pos_as_xyz
'x, y, z'
'-x, y+1/2, -z+1/2'
'-x, -y, -z'
'x, -y-1/2, z-1/2'

loop_
_atom_site_type_symbol
_atom_site_label
_atom_site_fract_x
_atom_site_fract_y
_atom_site_fract_z
_atom_site_U_iso_or_equiv
_atom_site_adp_type
_atom_site_calc_flag
_atom_site_refinement_flags
_atom_site_occupancy
_atom_site_symmetry_multiplicity
S S1 0.1945(2) 0.55533(3) 0.40002(8) 0.0502(3) Uani d . 1 1
S S2 0.53350(19) 0.50159(3) 0.23425(8) 0.0520(3) Uani d . 1 1
N N1 0.3569(6) 0.42391(8) 0.3495(2) 0.0448(7) Uani d . 1 1
N N2 0.2412(6) 0.46411(8) 0.3892(2) 0.0462(7) Uani d . 1 1
H H2 0.1235 0.4627 0.4423 0.055 Uiso calc R 1 1
N N3 0.2496(8) 0.29447(12) 0.5248(3) 0.0760(10) Uani d . 1 1
O O1 0.1632(9) 0.25714(11) 0.5505(3) 0.1173(13) Uani d . 1 1
O O2 0.2227(15) 0.32692(14) 0.5852(5) 0.201(3) Uani d . 1 1
C C1 0.4074(7) 0.29939(11) 0.4221(3) 0.0513(9) Uani d . 1 1
C C2 0.5231(9) 0.25869(11) 0.3821(4) 0.0663(11) Uani d . 1 1
H H2A 0.4958 0.2303 0.4190 0.080 Uiso calc R 1 1
C C3 0.6797(9) 0.26018(13) 0.2870(4) 0.0725(12) Uani d . 1 1
H H3 0.7596 0.2329 0.2595 0.087 Uiso calc R 1 1
C C4 0.7165(8) 0.30232(13) 0.2332(4) 0.0659(11) Uani d . 1 1
H H4 0.8221 0.3036 0.1691 0.079 Uiso calc R 1 1
C C5 0.5979(8) 0.34250(11) 0.2739(3) 0.0539(9) Uani d . 1 1
H H5 0.6260 0.3707 0.2364 0.065 Uiso calc R 1 1
C C6 0.4374(7) 0.34259(10) 0.3691(3) 0.0452(8) Uani d . 1 1
C C7 0.3121(7) 0.38673(10) 0.4055(3) 0.0495(9) Uani d . 1 1
H H7 0.2018 0.3876 0.4684 0.059 Uiso calc R 1 1
C C8 0.3103(7) 0.50609(10) 0.3458(3) 0.0406(7) Uani d . 1 1
C C9 0.5817(7) 0.56211(11) 0.1951(3) 0.0499(9) Uani d . 1 1
H H9A 0.6092 0.5805 0.2646 0.060 Uiso calc R 1 1
H H9B 0.7566 0.5645 0.1556 0.060 Uiso calc R 1 1
C C10 0.3412(6) 0.58388(11) 0.1207(3) 0.0422(8) Uani d . 1 1
C C11 0.2337(8) 0.56274(14) 0.0219(3) 0.0620(10) Uani d . 1 1
H H11 0.3021 0.5334 0.0021 0.074 Uiso calc R 1 1
C C12 0.0259(9) 0.58440(18) -0.0482(4) 0.0754(12) Uani d . 1 1
H H12 -0.0452 0.5698 -0.1151 0.091 Uiso calc R 1 1
C C13 -0.0762(9) 0.62724(17) -0.0198(4) 0.0783(14) Uani d . 1 1
H H13 -0.2157 0.6419 -0.0677 0.094 Uiso calc R 1 1
C C14 0.0259(8) 0.64873(13) 0.0791(4) 0.0731(13) Uani d . 1 1
H H14 -0.0454 0.6778 0.0992 0.088 Uiso calc R 1 1
C C15 0.2341(7) 0.62698(11) 0.1483(4) 0.0560(10) Uani d . 1 1
H H15 0.3044 0.6417 0.2152 0.067 Uiso calc R 1 1

loop_
_atom_site_aniso_label
_atom_site_aniso_U_11
_atom_site_aniso_U_22
_atom_site_aniso_U_33
_atom_site_aniso_U_12
_atom_site_aniso_U_13
_atom_site_aniso_U_23
S1 0.0721(6) 0.0349(4) 0.0446(5) 0.0042(4) 0.0116(4) 0.0001(4)
S2 0.0618(6) 0.0402(4) 0.0561(6) 0.0052(4) 0.0197(5) 0.0039(4)
N1 0.0575(16) 0.0352(14) 0.0415(16) 0.0028(12) 0.0008(14) 0.0020(13)
N2 0.0601(16) 0.0347(14) 0.0451(17) 0.0064(12) 0.0132(14) 0.0034(13)
N3 0.107(3) 0.0466(19) 0.076(3) 0.0025(19) 0.019(2) 0.0149(19)
O1 0.170(4) 0.076(2) 0.110(3) -0.038(2) 0.042(3) 0.023(2)
O2 0.406(9) 0.068(2) 0.152(4) 0.020(4) 0.178(5) 0.029(3)
C1 0.059(2) 0.0388(18) 0.055(2) -0.0062(15) -0.0015(18) 0.0084(17)
C2 0.080(3) 0.0318(17) 0.085(3) -0.0018(17) -0.009(2) 0.008(2)
C3 0.088(3) 0.041(2) 0.088(3) 0.0135(19) 0.006(3) -0.006(2)
C4 0.081(3) 0.055(2) 0.063(3) 0.0091(19) 0.012(2) -0.002(2)
C5 0.068(2) 0.0364(17) 0.057(2) 0.0012(16) 0.005(2) 0.0052(17)
C6 0.0516(19) 0.0356(16) 0.047(2) -0.0011(14) -0.0061(17) 0.0048(15)
C7 0.066(2) 0.0368(17) 0.046(2) -0.0010(16) 0.0056(18) 0.0076(16)
C8 0.0456(17) 0.0395(16) 0.0358(18) 0.0000(13) -0.0041(15) 0.0037(14)
C9 0.0454(18) 0.0479(18) 0.057(2) -0.0060(15) 0.0100(17) 0.0089(17)
C10 0.0396(17) 0.0466(18) 0.041(2) -0.0072(14) 0.0089(15) 0.0093(16)
C11 0.064(2) 0.075(2) 0.048(2) -0.001(2) 0.014(2) -0.007(2)
C12 0.073(3) 0.111(4) 0.041(2) -0.020(3) -0.001(2) 0.003(2)
C13 0.057(2) 0.090(3) 0.085(4) -0.010(2) -0.009(2) 0.048(3)
C14 0.067(3) 0.047(2) 0.103(4) -0.0021(19) -0.009(3) 0.018(2)
C15 0.060(2) 0.0395(18) 0.067(3) -0.0069(16) -0.006(2) 0.0060(18)

loop_
_atom_type_symbol
_atom_type_description
_atom_type_scat_dispersion_real
_atom_type_scat_dispersion_imag
_atom_type_scat_source
C C 0.0033 0.0016 'International Tables Vol C Tables 4.2.6.8 and 6.1.1.4'
H H 0.0000 0.0000 'International Tables Vol C Tables 4.2.6.8 and 6.1.1.4'
N N 0.0061 0.0033 'International Tables Vol C Tables 4.2.6.8 and 6.1.1.4'
O O 0.0106 0.0060 'International Tables Vol C Tables 4.2.6.8 and 6.1.1.4'
S S 0.1246 0.1234 'International Tables Vol C Tables 4.2.6.8 and 6.1.1.4'

loop_
_geom_angle_atom_site_label_1
_geom_angle_atom_site_label_2
_geom_angle_atom_site_label_3
_geom_angle
C8 S2 C9 102.38(15)
C7 N1 N2 116.1(3)
C8 N2 N1 120.3(3)
C8 N2 H2 119.8
N1 N2 H2 119.8
O2 N3 O1 119.9(4)
O2 N3 C1 120.2(4)
O1 N3 C1 119.8(4)
C2 C1 C6 122.6(4)
C2 C1 N3 115.7(3)
C6 C1 N3 121.7(3)
C1 C2 C3 119.6(4)
C1 C2 H2A 120.2
C3 C2 H2A 120.2
C4 C3 C2 119.4(4)
C4 C3 H3 120.3
C2 C3 H3 120.3
C5 C4 C3 120.2(4)
C5 C4 H4 119.9
C3 C4 H4 119.9
C4 C5 C6 122.4(3)
C4 C5 H5 118.8
C6 C5 H5 118.8
C5 C6 C1 115.8(3)
C5 C6 C7 119.1(3)
C1 C6 C7 125.1(3)
N1 C7 C6 118.8(3)
N1 C7 H7 120.6
C6 C7 H7 120.6
N2 C8 S1 121.0(2)
N2 C8 S2 113.1(2)
S1 C8 S2 125.83(18)
C10 C9 S2 116.1(2)
C10 C9 H9A 108.3
S2 C9 H9A 108.3
C10 C9 H9B 108.3
S2 C9 H9B 108.3
H9A C9 H9B 107.4
C11 C10 C15 118.3(3)
C11 C10 C9 121.5(3)
C15 C10 C9 120.1(3)
C10 C11 C12 120.7(4)
C10 C11 H11 119.7
C12 C11 H11 119.7
C13 C12 C11 120.1(4)
C13 C12 H12 119.9
C11 C12 H12 119.9
C12 C13 C14 120.2(4)
C12 C13 H13 119.9
C14 C13 H13 119.9
C13 C14 C15 119.4(4)
C13 C14 H14 120.3
C15 C14 H14 120.3
C14 C15 C10 121.3(4)
C14 C15 H15 119.3
C10 C15 H15 119.3

loop_
_geom_bond_atom_site_label_1
_geom_bond_atom_site_label_2
_geom_bond_distance
S1 C8 1.648(3)
S2 C8 1.735(3)
S2 C9 1.803(3)
N1 C7 1.272(4)
N1 N2 1.363(3)
N2 C8 1.349(4)
N2 H2 0.8600
N3 O2 1.178(5)
N3 O1 1.185(4)
N3 C1 1.464(5)
C1 C2 1.376(5)
C1 C6 1.390(4)
C2 C3 1.377(6)
C2 H2A 0.9300
C3 C4 1.373(5)
C3 H3 0.9300
C4 C5 1.373(5)
C4 H4 0.9300
C5 C6 1.389(5)
C5 H5 0.9300
C6 C7 1.464(4)
C7 H7 0.9300
C9 C10 1.507(5)
C9 H9A 0.9700
C9 H9B 0.9700
C10 C11 1.370(5)
C10 C15 1.374(5)
C11 C12 1.374(6)
C11 H11 0.9300
C12 C13 1.361(6)
C12 H12 0.9300
C13 C14 1.368(6)
C13 H13 0.9300
C14 C15 1.370(5)
C14 H14 0.9300
C15 H15 0.9300

loop_
_geom_hbond_atom_site_label_D
_geom_hbond_atom_site_label_H
_geom_hbond_atom_site_label_A
_geom_hbond_site_symmetry_A
_geom_hbond_distance_DH
_geom_hbond_distance_HA
_geom_hbond_distance_DA
_geom_hbond_angle_DHA
N2 H2 S1 3_566 0.86 2.51 3.359(3) 171
C9 H9B Cg 1_655 0.97 2.50 3.410(4) 156
